data_7225204
loop_
_publ_author_name
'Wang, Xiu-Li'
'Rong, Xing'
'Liu, Dan-Na'
'Lin, Hong-Yan'
'Liu, Guo-Cheng'
'Wang, Xiang'
'Song, Ge'

_publ_section_title
;
 Diverse polyoxometalate-based metal--organic complexes constructed by a
 tetrazole- and pyridyl-containing asymmetric amide ligand or its in situ
 transformed ligand
;
_journal_issue 27
_journal_name_full CrystEngComm
_journal_page_first 5101
_journal_paper_doi 10.1039/C6CE01035K
_journal_volume 18
_journal_year 2016
_chemical_formula_sum 'C16 H22 Co Mo8 N12 O30'
_chemical_formula_weight 1688.91
_chemical_name_systematic
; 
 ? 
;
_space_group_IT_number 64
_symmetry_cell_setting orthorhombic
_symmetry_space_group_name_Hall '-C 2ac 2'
_symmetry_space_group_name_H-M 'C m c e'
_atom_sites_solution_hydrogens geom
_atom_sites_solution_primary direct
_atom_sites_solution_secondary difmap
_audit_creation_method SHELXL-97
_audit_update_record
;
2016-02-29 deposited with the CCDC.
2016-05-11 downloaded from the CCDC.
;
_cell_angle_alpha 90.00
_cell_angle_beta 90.00
_cell_angle_gamma 90.00
_cell_formula_units_Z 16
_cell_length_a 27.0900(13)
_cell_length_b 38.2760(13)
_cell_length_c 19.1070(8)
_cell_measurement_reflns_used 9067
_cell_measurement_temperature 296(2)
_cell_measurement_theta_max 28.28
_cell_measurement_theta_min 1.06
_cell_volume 19812.0(14)
_computing_cell_refinement 'SMART (Bruker, 2001)'
_computing_data_collection 'SMART (Bruker, 2001)'
_computing_data_reduction 'SAINT+ (Bruker, 1999)'
_computing_molecular_graphics 'PLATON (Spek, 2003)'
_computing_publication_material 'SHELXTL (1998)'
_computing_structure_refinement 'SHELXL-97 (Sheldrick, 2008)'
_computing_structure_solution 'SHELXS-97 (Sheldrick, 2008)'
_diffrn_ambient_temperature 296(2)
_diffrn_measured_fraction_theta_full 0.996
_diffrn_measured_fraction_theta_max 0.996
_diffrn_measurement_device_type 'CCD area detector'
_diffrn_measurement_method 'phi and omega scans'
_diffrn_radiation_monochromator graphite
_diffrn_radiation_source 'fine-focus sealed tube'
_diffrn_radiation_type MoK\a
_diffrn_radiation_wavelength 0.71069
_diffrn_reflns_av_R_equivalents 0.0514
_diffrn_reflns_av_unetI/netI 0.0392
_diffrn_reflns_limit_h_max 36
_diffrn_reflns_limit_h_min -18
_diffrn_reflns_limit_k_max 49
_diffrn_reflns_limit_k_min -50
_diffrn_reflns_limit_l_max 25
_diffrn_reflns_limit_l_min -25
_diffrn_reflns_number 71350
_diffrn_reflns_theta_full 28.28
_diffrn_reflns_theta_max 28.28
_diffrn_reflns_theta_min 1.06
_exptl_absorpt_coefficient_mu 2.376
_exptl_absorpt_correction_T_max 0.6230
_exptl_absorpt_correction_T_min 0.5169
_exptl_absorpt_correction_type multi-scan
_exptl_absorpt_process_details SADABS
_exptl_crystal_colour PINK
_exptl_crystal_density_diffrn 2.265
_exptl_crystal_density_method 'not measured'
_exptl_crystal_description BLOCK
_exptl_crystal_F_000 12880
_exptl_crystal_size_max 0.32
_exptl_crystal_size_mid 0.26
_exptl_crystal_size_min 0.22
_platon_squeeze_details
;
;
_refine_diff_density_max 2.907
_refine_diff_density_min -1.385
_refine_diff_density_rms 0.192
_refine_ls_extinction_method none
_refine_ls_goodness_of_fit_ref 1.082
_refine_ls_hydrogen_treatment constr
_refine_ls_matrix_type full
_refine_ls_number_parameters 631
_refine_ls_number_reflns 12511
_refine_ls_number_restraints 0
_refine_ls_restrained_S_all 1.082
_refine_ls_R_factor_all 0.0746
_refine_ls_R_factor_gt 0.0475
_refine_ls_shift/su_max 0.006
_refine_ls_shift/su_mean 0.000
_refine_ls_structure_factor_coef Fsqd
_refine_ls_weighting_details 'calc w=1/[\s^2^(Fo^2^)+(0.0704P)^2^+99.5097P] where P=(Fo^2^+2Fc^2^)/3'
_refine_ls_weighting_scheme calc
_refine_ls_wR_factor_gt 0.1396
_refine_ls_wR_factor_ref 0.1507
_reflns_number_gt 8145
_reflns_number_total 12511
_reflns_threshold_expression >2sigma(I)
_cod_data_source_file c6ce01035k2.cif
_cod_data_source_block 2
_cod_depositor_comments
;
The following automatic conversions were performed:

'_symmetry_cell_setting' value 'Orthorhombic' changed to
'orthorhombic' according to
/usr/data/users/saulius/crontab/automatic-downloads/rss-feeds/RSC/lib/dictionaries/cif_core.dic
dictionary named 'cif_core.dic' version 2.4.2 from 2011-04-26.

Automatic conversion script
Id: cif_fix_values 4268 2015-11-12 08:31:59Z antanas 

 Adding full bibliography for 7225203--7225206.cif.
;
_cod_original_sg_symbol_H-M 'Cmca '
_cod_database_code 7225204

loop_
_symmetry_equiv_pos_as_xyz
'x, y, z'
'-x, -y+1/2, z+1/2'
'x, -y, -z'
'-x+1/2, y, -z+1/2'
'x+1/2, y+1/2, z'
'-x+1/2, -y+1, z+1/2'
'x+1/2, -y+1/2, -z'
'-x+1, y+1/2, -z+1/2'
'-x, -y, -z'
'x, y-1/2, -z-1/2'
'-x, y, z'
'x-1/2, -y, z-1/2'
'-x+1/2, -y+1/2, -z'
'x+1/2, y, -z-1/2'
'-x+1/2, y+1/2, z'
'x, -y+1/2, z-1/2'

loop_
_atom_site_label
_atom_site_type_symbol
_atom_site_fract_x
_atom_site_fract_y
_atom_site_fract_z
_atom_site_U_iso_or_equiv
_atom_site_adp_type
_atom_site_occupancy
_atom_site_symmetry_multiplicity
_atom_site_calc_flag
_atom_site_refinement_flags
Mo1 Mo 0.5000 0.775117(18) 0.35048(3) 0.01654(15) Uani 1 2 d S
Co1 Co 0.5000 0.48789(3) 0.30238(6) 0.0238(3) Uani 1 2 d S
O1W O 0.5000 0.4852(2) 0.1908(4) 0.049(2) Uani 1 2 d S
O1 O 0.4078(2) 0.38308(13) 0.1472(3) 0.0420(13) Uani 1 1 d .
N1 N 0.44646(19) 0.44708(13) 0.3021(3) 0.0247(11) Uani 1 1 d .
C1 C 0.3143(3) 0.30066(17) 0.0801(3) 0.0310(15) Uani 1 1 d .
H1A H 0.2860 0.3012 0.1078 0.037 Uiso 1 1 calc R
Mo2 Mo 0.585605(19) 0.775901(13) 0.21198(3) 0.01920(12) Uani 1 1 d .
Co2 Co 0.7500 0.7500 0.5000 0.0203(2) Uani 1 2 d S
O2W O 0.5000 0.48636(16) 0.4155(3) 0.0267(14) Uani 1 2 d S
O2 O 0.66551(19) 0.62922(13) 0.4041(3) 0.0401(12) Uani 1 1 d .
C2 C 0.3530(2) 0.32250(17) 0.0987(4) 0.0302(15) Uani 1 1 d .
N2 N 0.4440(2) 0.42373(14) 0.3563(3) 0.0275(12) Uani 1 1 d .
Mo3 Mo 0.5000 0.716949(18) 0.20480(3) 0.01775(15) Uani 1 2 d S
N3 N 0.4112(2) 0.40021(15) 0.3430(3) 0.0294(12) Uani 1 1 d .
C3 C 0.3561(3) 0.27858(18) -0.0131(4) 0.0391(17) Uani 1 1 d .
H3A H 0.3577 0.2635 -0.0511 0.047 Uiso 1 1 calc R
O3W O 0.7432(3) 0.7740(2) 0.6048(3) 0.091(3) Uani 1 1 d .
Mo4 Mo 0.584675(19) 0.716365(13) 0.34415(3) 0.01974(12) Uani 1 1 d .
O4 O 0.68185(15) 0.52109(10) 0.4492(2) 0.0196(8) Uani 1 1 d .
N4 N 0.3917(2) 0.40796(14) 0.2807(3) 0.0303(12) Uani 1 1 d .
C4 C 0.3965(3) 0.29964(19) 0.0012(4) 0.0392(17) Uani 1 1 d .
H4A H 0.4244 0.2986 -0.0270 0.047 Uiso 1 1 calc R
Mo5 Mo 0.5000 0.655824(19) 0.33908(4) 0.02318(17) Uani 1 2 d S
O5 O 0.60328(16) 0.47073(11) 0.4541(2) 0.0291(10) Uani 1 1 d .
N5 N 0.3461(2) 0.34317(15) 0.1590(3) 0.0338(14) Uani 1 1 d .
H5A H 0.3218 0.3375 0.1857 0.041 Uiso 1 1 calc R
Mo6 Mo 0.5000 0.836847(18) 0.21791(4) 0.02017(16) Uani 1 2 d S
O6 O 0.68278(16) 0.42388(10) 0.4514(2) 0.0261(10) Uani 1 1 d .
N6 N 0.3145(2) 0.27911(13) 0.0262(3) 0.0284(12) Uani 1 1 d .
Mo7 Mo 0.66461(2) 0.470886(13) 0.43369(3) 0.02033(13) Uani 1 1 d .
O7 O 0.75042(19) 0.41045(12) 0.3459(2) 0.0372(12) Uani 1 1 d .
N7 N 0.5589(2) 0.52519(13) 0.3062(3) 0.0274(12) Uani 1 1 d .
Mo8 Mo 0.75032(2) 0.410782(14) 0.43540(3) 0.02416(13) Uani 1 1 d .
O8 O 0.75308(19) 0.36827(11) 0.4599(2) 0.0346(11) Uani 1 1 d .
N8 N 0.6008(2) 0.59258(14) 0.4264(3) 0.0318(13) Uani 1 1 d .
H8A H 0.5783 0.5881 0.4570 0.038 Uiso 1 1 calc R
Mo9 Mo 0.750758(19) 0.470359(13) 0.57202(3) 0.02022(12) Uani 1 1 d .
O9 O 0.81809(17) 0.42407(11) 0.4505(3) 0.0342(11) Uani 1 1 d .
N9 N 0.65068(19) 0.66594(12) 0.5244(3) 0.0231(11) Uani 1 1 d .
C9 C 0.3950(3) 0.32200(19) 0.0572(4) 0.0387(17) Uani 1 1 d .
H9A H 0.4216 0.3365 0.0672 0.046 Uiso 1 1 calc R
Mo10 Mo 0.83618(2) 0.471109(15) 0.43200(3) 0.02992(15) Uani 1 1 d .
O10 O 0.8336(2) 0.47138(13) 0.3430(3) 0.0452(14) Uani 1 1 d .
N10 N 0.6642(2) 0.66921(13) 0.5925(3) 0.0269(12) Uani 1 1 d .
C10 C 0.3731(2) 0.37058(16) 0.1791(4) 0.0286(14) Uani 1 1 d .
O11 O 0.89762(19) 0.47045(15) 0.4518(3) 0.0538(15) Uani 1 1 d .
N11 N 0.69647(19) 0.69456(14) 0.5949(3) 0.0259(11) Uani 1 1 d .
C11 C 0.3540(3) 0.38557(18) 0.2480(4) 0.0360(16) Uani 1 1 d .
H11A H 0.3244 0.3991 0.2393 0.043 Uiso 1 1 calc R
H11B H 0.3455 0.3666 0.2795 0.043 Uiso 1 1 calc R
O12 O 0.82050(16) 0.52133(11) 0.4483(2) 0.0282(10) Uani 1 1 d .
N12 N 0.70351(19) 0.70790(13) 0.5301(3) 0.0241(11) Uani 1 1 d .
C12 C 0.4138(2) 0.43663(16) 0.2559(3) 0.0254(14) Uani 1 1 d .
H12A H 0.4072 0.4473 0.2132 0.030 Uiso 1 1 calc R
O13 O 0.5000 0.77335(16) 0.4392(3) 0.0269(14) Uani 1 2 d S
C13 C 0.5937(3) 0.52672(18) 0.2570(4) 0.0387(18) Uani 1 1 d .
H13A H 0.5904 0.5126 0.2177 0.046 Uiso 1 1 calc R
O14 O 0.5000 0.81984(14) 0.3319(3) 0.0227(13) Uani 1 2 d S
C14 C 0.6345(3) 0.5481(2) 0.2616(4) 0.050(2) Uani 1 1 d .
H14A H 0.6588 0.5472 0.2273 0.060 Uiso 1 1 calc R
O15 O 0.58070(17) 0.71524(12) 0.4335(2) 0.0284(10) Uani 1 1 d .
C15 C 0.6392(3) 0.5708(2) 0.3168(4) 0.0441(19) Uani 1 1 d .
H15A H 0.6659 0.5860 0.3197 0.053 Uiso 1 1 calc R
O16 O 0.5000 0.87860(14) 0.2449(3) 0.0266(14) Uani 1 2 d S
C16 C 0.5643(2) 0.54687(16) 0.3611(3) 0.0274(14) Uani 1 1 d .
H16A H 0.5408 0.5461 0.3965 0.033 Uiso 1 1 calc R
C17 C 0.6034(2) 0.57051(16) 0.3678(3) 0.0258(13) Uani 1 1 d .
C18 C 0.6304(2) 0.62007(15) 0.4386(3) 0.0262(14) Uani 1 1 d .
O19 O 0.64688(16) 0.77601(12) 0.2318(2) 0.0310(11) Uani 1 1 d .
C19 C 0.6139(2) 0.64068(15) 0.5042(3) 0.0266(13) Uani 1 1 d .
H19A H 0.5830 0.6526 0.4945 0.032 Uiso 1 1 calc R
H19B H 0.6082 0.6245 0.5426 0.032 Uiso 1 1 calc R
O20 O 0.64637(16) 0.71441(11) 0.3260(2) 0.0298(10) Uani 1 1 d .
C20 C 0.6747(2) 0.68991(15) 0.4873(3) 0.0230(13) Uani 1 1 d .
H20A H 0.6717 0.6934 0.4394 0.028 Uiso 1 1 calc R
O21 O 0.43268(16) 0.82231(10) 0.2317(2) 0.0233(9) Uani 1 1 d .
O22 O 0.75140(16) 0.42619(11) 0.5509(2) 0.0272(10) Uani 1 1 d .
O23 O 0.58274(17) 0.77493(12) 0.1233(2) 0.0311(11) Uani 1 1 d .
O24 O 0.5000 0.65558(17) 0.4300(3) 0.0318(15) Uani 1 2 d S
O25 O 0.75111(19) 0.47091(12) 0.6606(2) 0.0357(12) Uani 1 1 d .
O26 O 0.5000 0.67229(15) 0.2244(3) 0.0267(14) Uani 1 2 d S
O27 O 0.66737(18) 0.47178(12) 0.3449(2) 0.0312(11) Uani 1 1 d .
O28 O 0.75142(15) 0.47418(11) 0.4472(2) 0.0246(9) Uani 1 1 d .
O29 O 0.5000 0.71852(16) 0.1161(3) 0.0295(15) Uani 1 2 d S
O30 O 0.5000 0.61344(16) 0.3154(4) 0.0340(16) Uani 1 2 d S
O31 O 0.5000 0.71980(14) 0.3294(3) 0.0178(12) Uani 1 2 d S
O32 O 0.56743(16) 0.66895(10) 0.3236(2) 0.0234(9) Uani 1 1 d .
O33 O 0.56959(15) 0.72480(10) 0.2253(2) 0.0216(9) Uani 1 1 d .
O34 O 0.56954(15) 0.76626(10) 0.3302(2) 0.0199(8) Uani 1 1 d .
O35 O 0.5000 0.77106(14) 0.2261(3) 0.0204(12) Uani 1 2 d S
O36 O 0.5000 0.83879(16) 0.1290(3) 0.0302(15) Uani 1 2 d S

loop_
_atom_site_aniso_label
_atom_site_aniso_U_11
_atom_site_aniso_U_22
_atom_site_aniso_U_33
_atom_site_aniso_U_23
_atom_site_aniso_U_13
_atom_site_aniso_U_12
Mo1 0.0170(4) 0.0192(3) 0.0133(3) -0.0001(3) 0.000 0.000
Co1 0.0250(6) 0.0203(6) 0.0261(6) -0.0061(5) 0.000 0.000
O1W 0.052(5) 0.057(5) 0.037(4) -0.007(4) 0.000 0.000
O1 0.046(3) 0.039(3) 0.041(3) -0.010(2) 0.000(2) -0.008(3)
N1 0.028(3) 0.020(2) 0.027(3) -0.009(2) 0.002(2) -0.004(2)
C1 0.027(4) 0.038(4) 0.028(3) -0.002(3) -0.001(3) -0.008(3)
Mo2 0.0175(3) 0.0220(3) 0.0181(2) 0.00399(19) 0.00309(19) 0.0000(2)
Co2 0.0219(6) 0.0193(5) 0.0199(5) 0.0010(4) -0.0022(5) -0.0015(5)
O2W 0.031(4) 0.032(3) 0.017(3) -0.004(2) 0.000 0.000
O2 0.039(3) 0.040(3) 0.042(3) -0.009(2) 0.007(2) -0.016(2)
C2 0.026(3) 0.028(3) 0.037(4) -0.008(3) -0.006(3) -0.006(3)
N2 0.029(3) 0.029(3) 0.024(3) -0.008(2) 0.004(2) -0.003(2)
Mo3 0.0210(4) 0.0188(3) 0.0134(3) -0.0006(3) 0.000 0.000
N3 0.028(3) 0.036(3) 0.025(3) -0.005(2) 0.006(2) -0.008(3)
C3 0.035(4) 0.040(4) 0.042(4) -0.005(3) 0.000(3) -0.001(3)
O3W 0.068(5) 0.166(8) 0.040(4) -0.012(4) -0.002(3) -0.078(5)
Mo4 0.0171(3) 0.0242(3) 0.0179(2) 0.00507(19) -0.00132(19) 0.0020(2)
O4 0.020(2) 0.0197(19) 0.0188(19) -0.0014(16) -0.0023(17) 0.0001(17)
N4 0.027(3) 0.034(3) 0.030(3) -0.010(2) -0.003(2) -0.006(3)
C4 0.027(4) 0.045(4) 0.045(4) -0.001(4) 0.005(3) 0.003(3)
Mo5 0.0265(4) 0.0199(4) 0.0232(4) 0.0051(3) 0.000 0.000
O5 0.020(2) 0.032(2) 0.036(3) -0.006(2) 0.001(2) -0.004(2)
N5 0.025(3) 0.040(3) 0.036(3) -0.015(3) 0.001(2) -0.014(3)
Mo6 0.0229(4) 0.0172(3) 0.0204(3) 0.0019(3) 0.000 0.000
O6 0.027(2) 0.020(2) 0.031(2) -0.0009(18) -0.0012(19) -0.0021(19)
N6 0.026(3) 0.027(3) 0.032(3) -0.009(2) -0.003(2) 0.000(2)
Mo7 0.0202(3) 0.0210(3) 0.0198(3) -0.00321(19) -0.0030(2) -0.0015(2)
O7 0.047(3) 0.037(3) 0.028(2) -0.002(2) 0.007(2) 0.003(2)
N7 0.030(3) 0.018(2) 0.034(3) -0.004(2) 0.005(2) -0.003(2)
Mo8 0.0272(3) 0.0204(3) 0.0249(3) -0.0024(2) 0.0035(2) 0.0007(2)
O8 0.048(3) 0.019(2) 0.037(3) -0.0040(19) 0.007(2) 0.000(2)
N8 0.036(3) 0.029(3) 0.031(3) -0.005(2) 0.000(3) -0.010(3)
Mo9 0.0222(3) 0.0204(3) 0.0181(2) 0.00039(19) -0.0025(2) 0.0020(2)
O9 0.028(3) 0.026(2) 0.049(3) -0.005(2) 0.006(2) 0.007(2)
N9 0.026(3) 0.018(2) 0.026(3) 0.000(2) -0.005(2) 0.001(2)
C9 0.031(4) 0.041(4) 0.044(4) -0.001(3) -0.007(3) -0.008(3)
Mo10 0.0211(3) 0.0300(3) 0.0386(3) -0.0053(2) 0.0101(2) -0.0003(2)
O10 0.050(3) 0.045(3) 0.040(3) -0.007(2) 0.021(3) 0.000(3)
N10 0.030(3) 0.027(3) 0.024(3) 0.000(2) -0.001(2) -0.004(2)
C10 0.024(3) 0.022(3) 0.040(4) -0.002(3) -0.013(3) -0.004(3)
O11 0.022(3) 0.055(4) 0.084(4) -0.006(3) 0.006(3) 0.003(3)
N11 0.024(3) 0.035(3) 0.019(2) -0.004(2) 0.003(2) -0.004(2)
C11 0.025(4) 0.030(4) 0.053(4) -0.014(3) -0.001(3) -0.006(3)
O12 0.022(2) 0.028(2) 0.034(2) -0.0016(19) 0.0044(19) -0.007(2)
N12 0.021(3) 0.023(3) 0.028(3) 0.004(2) -0.003(2) -0.004(2)
C12 0.027(3) 0.023(3) 0.026(3) -0.004(2) -0.008(3) -0.003(3)
O13 0.035(4) 0.037(4) 0.009(3) 0.002(2) 0.000 0.000
C13 0.046(5) 0.033(4) 0.037(4) -0.009(3) 0.010(3) -0.006(3)
O14 0.025(3) 0.020(3) 0.023(3) -0.001(2) 0.000 0.000
C14 0.045(5) 0.046(5) 0.058(5) -0.017(4) 0.018(4) -0.011(4)
O15 0.032(3) 0.035(2) 0.018(2) 0.0049(18) -0.0025(18) 0.000(2)
C15 0.042(5) 0.044(4) 0.046(4) -0.006(4) 0.010(4) -0.020(4)
O16 0.037(4) 0.011(3) 0.032(3) 0.002(2) 0.000 0.000
C16 0.028(3) 0.026(3) 0.029(3) 0.000(3) 0.006(3) -0.004(3)
C17 0.021(3) 0.020(3) 0.036(3) -0.003(3) -0.003(3) -0.004(3)
C18 0.024(3) 0.019(3) 0.035(4) 0.001(3) -0.004(3) -0.005(3)
O19 0.018(2) 0.042(3) 0.033(2) 0.013(2) -0.0013(19) -0.003(2)
C19 0.022(3) 0.021(3) 0.037(4) 0.000(3) -0.003(3) -0.008(3)
O20 0.019(2) 0.036(3) 0.035(2) 0.011(2) -0.0003(19) -0.001(2)
C20 0.026(3) 0.019(3) 0.024(3) 0.002(2) -0.008(3) -0.006(3)
O21 0.023(2) 0.021(2) 0.026(2) 0.0024(17) -0.0003(18) 0.0032(18)
O22 0.027(3) 0.025(2) 0.029(2) 0.0015(18) -0.0003(19) 0.005(2)
O23 0.031(3) 0.036(3) 0.026(2) 0.006(2) 0.000(2) 0.005(2)
O24 0.034(4) 0.037(4) 0.025(3) 0.007(3) 0.000 0.000
O25 0.055(3) 0.034(3) 0.017(2) 0.0009(18) -0.010(2) 0.002(2)
O26 0.039(4) 0.020(3) 0.021(3) -0.003(2) 0.000 0.000
O27 0.043(3) 0.034(2) 0.017(2) -0.0012(18) -0.007(2) -0.003(2)
O28 0.025(2) 0.024(2) 0.024(2) -0.0030(17) 0.0019(18) -0.0003(19)
O29 0.035(4) 0.038(4) 0.016(3) 0.003(3) 0.000 0.000
O30 0.035(4) 0.025(3) 0.042(4) 0.002(3) 0.000 0.000
O31 0.015(3) 0.025(3) 0.013(3) 0.004(2) 0.000 0.000
O32 0.023(2) 0.022(2) 0.025(2) 0.0026(17) 0.0044(18) 0.0019(18)
O33 0.017(2) 0.024(2) 0.023(2) -0.0010(16) -0.0008(17) 0.0055(18)
O34 0.018(2) 0.024(2) 0.0178(19) -0.0011(16) -0.0029(16) 0.0017(18)
O35 0.019(3) 0.021(3) 0.021(3) -0.002(2) 0.000 0.000
O36 0.036(4) 0.032(3) 0.022(3) 0.000(3) 0.000 0.000

loop_
_atom_type_symbol
_atom_type_description
_atom_type_scat_dispersion_real
_atom_type_scat_dispersion_imag
_atom_type_scat_source
C C 0.0033 0.0016 'International Tables Vol C Tables 4.2.6.8 and 6.1.1.4'
H H 0.0000 0.0000 'International Tables Vol C Tables 4.2.6.8 and 6.1.1.4'
N N 0.0061 0.0033 'International Tables Vol C Tables 4.2.6.8 and 6.1.1.4'
O O 0.0106 0.0060 'International Tables Vol C Tables 4.2.6.8 and 6.1.1.4'
Co Co 0.3494 0.9721 'International Tables Vol C Tables 4.2.6.8 and 6.1.1.4'
Mo Mo -1.6832 0.6857 'International Tables Vol C Tables 4.2.6.8 and 6.1.1.4'

loop_
_geom_angle_atom_site_label_1
_geom_angle_atom_site_label_2
_geom_angle_atom_site_label_3
_geom_angle
_geom_angle_site_symmetry_1
_geom_angle_site_symmetry_3
O13 Mo1 O14 104.0(3) . .
O13 Mo1 O34 101.03(12) . .
O14 Mo1 O34 97.45(13) . .
O13 Mo1 O34 101.03(12) . 11_655
O14 Mo1 O34 97.45(13) . 11_655
O34 Mo1 O34 149.4(2) . 11_655
O13 Mo1 O31 98.5(3) . .
O14 Mo1 O31 157.5(2) . .
O34 Mo1 O31 78.02(12) . .
O34 Mo1 O31 78.01(12) 11_655 .
O13 Mo1 O35 174.0(2) . .
O14 Mo1 O35 82.0(2) . .
O34 Mo1 O35 77.92(11) . .
O34 Mo1 O35 77.92(11) 11_655 .
O31 Mo1 O35 75.5(2) . .
O13 Mo1 Mo4 90.56(15) . 11_655
O14 Mo1 Mo4 132.63(5) . 11_655
O34 Mo1 Mo4 124.02(12) . 11_655
O34 Mo1 Mo4 35.19(12) 11_655 11_655
O31 Mo1 Mo4 46.03(2) . 11_655
O35 Mo1 Mo4 85.23(10) . 11_655
O13 Mo1 Mo4 90.55(15) . .
O14 Mo1 Mo4 132.63(5) . .
O34 Mo1 Mo4 35.19(12) . .
O34 Mo1 Mo4 124.01(12) 11_655 .
O31 Mo1 Mo4 46.03(2) . .
O35 Mo1 Mo4 85.23(9) . .
Mo4 Mo1 Mo4 91.06(3) 11_655 .
N1 Co1 N1 85.7(3) . 11_655
N1 Co1 O1W 87.8(2) . .
N1 Co1 O1W 87.8(2) 11_655 .
N1 Co1 N7 89.0(2) . 11_655
N1 Co1 N7 174.4(2) 11_655 11_655
O1W Co1 N7 93.8(2) . 11_655
N1 Co1 N7 174.4(2) . .
N1 Co1 N7 89.0(2) 11_655 .
O1W Co1 N7 93.8(2) . .
N7 Co1 N7 96.3(3) 11_655 .
N1 Co1 O2W 88.99(18) . .
N1 Co1 O2W 88.99(18) 11_655 .
O1W Co1 O2W 175.7(3) . .
N7 Co1 O2W 89.07(18) 11_655 .
N7 Co1 O2W 89.07(18) . .
C12 N1 N2 106.1(5) . .
C12 N1 Co1 133.1(4) . .
N2 N1 Co1 120.6(4) . .
N6 C1 C2 124.9(6) . .
O23 Mo2 O19 105.5(2) . .
O23 Mo2 O21 102.06(19) . 11_655
O19 Mo2 O21 102.1(2) . 11_655
O23 Mo2 O33 95.45(19) . .
O19 Mo2 O33 100.59(19) . .
O21 Mo2 O33 146.32(18) 11_655 .
O23 Mo2 O34 163.00(19) . .
O19 Mo2 O34 88.08(18) . .
O21 Mo2 O34 84.60(16) 11_655 .
O33 Mo2 O34 71.59(15) . .
O23 Mo2 O35 93.9(2) . .
O19 Mo2 O35 160.0(2) . .
O21 Mo2 O35 77.93(19) 11_655 .
O33 Mo2 O35 72.32(18) . .
O34 Mo2 O35 71.98(17) . .
N12 Co2 N12 179.998(1) . 13_666
N12 Co2 N6 88.5(2) . 8
N12 Co2 N6 91.47(19) 13_666 8
N12 Co2 N6 91.47(19) . 12_666
N12 Co2 N6 88.5(2) 13_666 12_666
N6 Co2 N6 180.0(2) 8 12_666
N12 Co2 O3W 88.8(2) . 13_666
N12 Co2 O3W 91.2(2) 13_666 13_666
N6 Co2 O3W 94.2(3) 8 13_666
N6 Co2 O3W 85.8(3) 12_666 13_666
N12 Co2 O3W 91.2(2) . .
N12 Co2 O3W 88.8(2) 13_666 .
N6 Co2 O3W 85.8(3) 8 .
N6 Co2 O3W 94.2(3) 12_666 .
O3W Co2 O3W 179.998(2) 13_666 .
C9 C2 C1 117.8(6) . .
C9 C2 N5 125.7(6) . .
C1 C2 N5 116.5(6) . .
N3 N2 N1 109.8(5) . .
O29 Mo3 O26 104.4(3) . .
O29 Mo3 O33 101.27(13) . 11_655
O26 Mo3 O33 96.17(13) . 11_655
O29 Mo3 O33 101.27(13) . .
O26 Mo3 O33 96.17(13) . .
O33 Mo3 O33 150.7(2) 11_655 .
O29 Mo3 O35 99.1(3) . .
O26 Mo3 O35 156.5(3) . .
O33 Mo3 O35 79.05(12) 11_655 .
O33 Mo3 O35 79.05(12) . .
O29 Mo3 O31 175.3(2) . .
O26 Mo3 O31 80.3(2) . .
O33 Mo3 O31 78.00(12) 11_655 .
O33 Mo3 O31 78.00(12) . .
O35 Mo3 O31 76.2(2) . .
N2 N3 N4 107.0(5) . .
N6 C3 C4 122.6(7) . .
O20 Mo4 O15 105.3(2) . .
O20 Mo4 O32 98.9(2) . .
O15 Mo4 O32 99.54(19) . .
O20 Mo4 O34 102.61(19) . .
O15 Mo4 O34 98.40(18) . .
O32 Mo4 O34 147.10(18) . .
O20 Mo4 O31 161.3(2) . .
O15 Mo4 O31 93.5(2) . .
O32 Mo4 O31 77.70(19) . .
O34 Mo4 O31 73.89(18) . .
O20 Mo4 O33 88.84(18) . .
O15 Mo4 O33 164.77(18) . .
O32 Mo4 O33 83.58(16) . .
O34 Mo4 O33 72.39(15) . .
O31 Mo4 O33 72.51(17) . .
O20 Mo4 Mo1 137.42(15) . .
O15 Mo4 Mo1 86.28(15) . .
O32 Mo4 Mo1 119.78(13) . .
O34 Mo4 Mo1 34.82(12) . .
O31 Mo4 Mo1 42.08(13) . .
O33 Mo4 Mo1 79.32(10) . .
Mo9 O4 Mo7 110.86(19) 3_566 .
Mo9 O4 Mo7 112.07(18) 3_566 3_566
Mo7 O4 Mo7 103.00(17) . 3_566
N3 N4 C12 108.8(5) . .
N3 N4 C11 121.5(6) . .
C12 N4 C11 129.6(6) . .
C9 C4 C3 119.6(7) . .
O30 Mo5 O24 105.3(3) . .
O30 Mo5 O32 102.17(13) . 11_655
O24 Mo5 O32 98.98(14) . 11_655
O30 Mo5 O32 102.16(13) . .
O24 Mo5 O32 98.98(14) . .
O32 Mo5 O32 144.6(2) 11_655 .
O30 Mo5 O26 90.5(3) . .
O24 Mo5 O26 164.3(3) . .
O32 Mo5 O26 77.23(13) 11_655 .
O32 Mo5 O26 77.23(13) . .
O30 Mo5 O31 160.1(3) . .
O24 Mo5 O31 94.6(2) . .
O32 Mo5 O31 74.16(12) 11_655 .
O32 Mo5 O31 74.17(12) . .
O26 Mo5 O31 69.62(19) . .
C10 N5 C2 127.1(6) . .
O16 Mo6 O36 105.4(3) . .
O16 Mo6 O21 103.47(13) . 11_655
O36 Mo6 O21 98.62(14) . 11_655
O16 Mo6 O21 103.47(13) . .
O36 Mo6 O21 98.62(14) . .
O21 Mo6 O21 142.7(2) 11_655 .
O16 Mo6 O14 88.8(2) . .
O36 Mo6 O14 165.9(3) . .
O21 Mo6 O14 77.62(13) 11_655 .
O21 Mo6 O14 77.62(13) . .
Mo7 O6 Mo8 117.8(2) . .
C1 N6 C3 116.4(6) . .
C1 N6 Co2 120.4(5) . 8_545
C3 N6 Co2 123.0(4) . 8_545
O27 Mo7 O5 105.7(2) . .
O27 Mo7 O6 100.7(2) . .
O5 Mo7 O6 102.1(2) . .
O27 Mo7 O4 96.82(19) . .
O5 Mo7 O4 101.35(19) . .
O6 Mo7 O4 145.58(18) . .
O27 Mo7 O4 163.23(19) . 3_566
O5 Mo7 O4 88.64(18) . 3_566
O6 Mo7 O4 84.32(16) . 3_566
O4 Mo7 O4 71.37(17) . 3_566
O27 Mo7 O28 93.69(19) . .
O5 Mo7 O28 160.33(18) . .
O6 Mo7 O28 76.90(17) . .
O4 Mo7 O28 72.59(15) . .
O4 Mo7 O28 71.70(15) 3_566 .
C13 N7 C16 116.4(6) . .
C13 N7 Co1 122.2(4) . .
C16 N7 Co1 121.3(4) . .
O8 Mo8 O7 105.6(2) . .
O8 Mo8 O6 104.4(2) . .
O7 Mo8 O6 99.3(2) . .
O8 Mo8 O9 99.8(2) . .
O7 Mo8 O9 98.7(2) . .
O6 Mo8 O9 144.55(18) . .
O8 Mo8 O22 88.87(19) . .
O7 Mo8 O22 165.43(19) . .
O6 Mo8 O22 77.96(17) . .
O9 Mo8 O22 76.98(18) . .
O8 Mo8 O28 158.38(19) . .
O7 Mo8 O28 95.74(19) . .
O6 Mo8 O28 74.76(15) . .
O9 Mo8 O28 73.24(16) . .
O22 Mo8 O28 69.71(15) . .
C18 N8 C17 125.3(6) . .
O25 Mo9 O22 104.2(2) . .
O25 Mo9 O4 102.3(2) . 3_566
O22 Mo9 O4 97.19(18) . 3_566
O25 Mo9 O12 101.0(2) . 3_566
O22 Mo9 O12 95.87(19) . 3_566
O4 Mo9 O12 149.50(18) 3_566 3_566
O25 Mo9 O28 99.11(19) . 3_566
O22 Mo9 O28 156.70(19) . 3_566
O4 Mo9 O28 78.81(16) 3_566 3_566
O12 Mo9 O28 78.33(17) 3_566 3_566
O25 Mo9 O28 175.71(19) . .
O22 Mo9 O28 80.06(17) . .
O4 Mo9 O28 77.75(15) 3_566 .
O12 Mo9 O28 77.54(16) 3_566 .
O28 Mo9 O28 76.66(16) 3_566 .
Mo10 O9 Mo8 117.9(2) . .
C20 N9 N10 108.4(5) . .
C20 N9 C19 131.2(5) . .
N10 N9 C19 120.4(5) . .
C4 C9 C2 118.6(7) . .
O10 Mo10 O11 105.1(3) . .
O10 Mo10 O9 100.5(2) . .
O11 Mo10 O9 101.3(2) . .
O10 Mo10 O12 98.2(2) . .
O11 Mo10 O12 100.8(2) . .
O9 Mo10 O12 146.10(19) . .
O10 Mo10 O28 94.9(2) . .
O11 Mo10 O28 159.9(2) . .
O9 Mo10 O28 76.64(17) . .
O12 Mo10 O28 73.75(16) . .
O10 Mo10 O12 165.2(2) . 3_566
O11 Mo10 O12 87.9(2) . 3_566
O9 Mo10 O12 83.59(18) . 3_566
O12 Mo10 O12 71.91(19) . 3_566
O28 Mo10 O12 72.04(15) . 3_566
N11 N10 N9 106.4(5) . .
O1 C10 N5 125.9(7) . .
O1 C10 C11 123.1(6) . .
N5 C10 C11 110.9(6) . .
N10 N11 N12 110.0(5) . .
N4 C11 C10 110.4(6) . .
Mo9 O12 Mo10 109.4(2) 3_566 .
Mo9 O12 Mo10 110.44(19) 3_566 3_566
Mo10 O12 Mo10 103.48(19) . 3_566
C20 N12 N11 106.6(5) . .
C20 N12 Co2 125.3(4) . .
N11 N12 Co2 128.1(4) . .
N1 C12 N4 108.2(6) . .
N7 C13 C14 123.3(7) . .
Mo1 O14 Mo6 118.4(3) . .
C15 C14 C13 119.9(7) . .
C14 C15 C17 118.4(7) . .
N7 C16 C17 123.6(6) . .
C15 C17 C16 118.3(6) . .
C15 C17 N8 126.6(6) . .
C16 C17 N8 115.0(6) . .
O2 C18 N8 127.0(6) . .
O2 C18 C19 121.5(5) . .
N8 C18 C19 111.5(5) . .
N9 C19 C18 111.0(5) . .
N12 C20 N9 108.6(5) . .
Mo2 O21 Mo6 119.6(2) 11_655 .
Mo9 O22 Mo8 118.4(2) . .
Mo3 O26 Mo5 118.4(3) . .
Mo9 O28 Mo10 92.11(15) 3_566 .
Mo9 O28 Mo7 91.46(15) 3_566 .
Mo10 O28 Mo7 165.3(2) . .
Mo9 O28 Mo9 103.33(16) 3_566 .
Mo10 O28 Mo9 97.45(16) . .
Mo7 O28 Mo9 95.64(15) . .
Mo9 O28 Mo8 164.8(2) 3_566 .
Mo10 O28 Mo8 87.13(14) . .
Mo7 O28 Mo8 85.68(13) . .
Mo9 O28 Mo8 91.80(14) . .
Mo1 O31 Mo4 91.88(14) . 11_655
Mo1 O31 Mo4 91.89(14) . .
Mo4 O31 Mo4 164.5(3) 11_655 .
Mo1 O31 Mo3 103.4(2) . .
Mo4 O31 Mo3 96.85(13) 11_655 .
Mo4 O31 Mo3 96.85(13) . .
Mo1 O31 Mo5 164.9(3) . .
Mo4 O31 Mo5 86.23(13) 11_655 .
Mo4 O31 Mo5 86.23(13) . .
Mo3 O31 Mo5 91.71(19) . .
Mo4 O32 Mo5 116.7(2) . .
Mo3 O33 Mo2 109.37(19) . .
Mo3 O33 Mo4 110.14(19) . .
Mo2 O33 Mo4 102.67(17) . .
Mo1 O34 Mo4 109.99(19) . .
Mo1 O34 Mo2 110.19(17) . .
Mo4 O34 Mo2 104.23(17) . .
Mo3 O35 Mo2 93.17(14) . .
Mo3 O35 Mo2 93.17(14) . 11_655
Mo2 O35 Mo2 163.9(3) . 11_655
Mo3 O35 Mo1 104.9(2) . .
Mo2 O35 Mo1 96.32(14) . .
Mo2 O35 Mo1 96.32(14) 11_655 .

loop_
_geom_bond_atom_site_label_1
_geom_bond_atom_site_label_2
_geom_bond_distance
_geom_bond_site_symmetry_2
Mo1 O13 1.696(5) .
Mo1 O14 1.748(6) .
Mo1 O34 1.953(4) .
Mo1 O34 1.953(4) 11_655
Mo1 O31 2.155(5) .
Mo1 O35 2.381(6) .
Mo1 Mo4 3.2145(7) 11_655
Mo1 Mo4 3.2146(7) .
Co1 N1 2.132(5) .
Co1 N1 2.132(5) 11_655
Co1 O1W 2.135(7) .
Co1 N7 2.142(5) 11_655
Co1 N7 2.142(5) .
Co1 O2W 2.161(6) .
O1 C10 1.219(8) .
N1 C12 1.313(7) .
N1 N2 1.369(7) .
C1 N6 1.320(8) .
C1 C2 1.387(9) .
Mo2 O23 1.697(4) .
Mo2 O19 1.703(4) .
Mo2 O21 1.883(4) 11_655
Mo2 O33 2.020(4) .
Mo2 O34 2.330(4) .
Mo2 O35 2.3421(10) .
Co2 N12 2.124(5) .
Co2 N12 2.125(5) 13_666
Co2 N6 2.131(5) 8
Co2 N6 2.131(5) 12_666
Co2 O3W 2.211(7) 13_666
Co2 O3W 2.212(7) .
O2 C18 1.209(8) .
C2 C9 1.387(10) .
C2 N5 1.410(8) .
N2 N3 1.291(7) .
Mo3 O29 1.696(6) .
Mo3 O26 1.750(6) .
Mo3 O33 1.949(4) 11_655
Mo3 O33 1.949(4) .
Mo3 O35 2.111(6) .
Mo3 O31 2.383(5) .
N3 N4 1.335(7) .
C3 N6 1.356(9) .
C3 C4 1.386(10) .
Mo4 O20 1.708(4) .
Mo4 O15 1.710(4) .
Mo4 O32 1.915(4) .
Mo4 O34 1.971(4) .
Mo4 O31 2.3149(9) .
Mo4 O33 2.330(4) .
O4 Mo9 1.938(4) 3_566
O4 Mo7 2.000(4) .
O4 Mo7 2.306(4) 3_566
N4 C12 1.336(8) .
N4 C11 1.474(8) .
C4 C9 1.370(10) .
Mo5 O30 1.684(6) .
Mo5 O24 1.738(6) .
Mo5 O32 1.918(4) 11_655
Mo5 O32 1.918(4) .
Mo5 O26 2.280(6) .
Mo5 O31 2.456(5) .
O5 Mo7 1.706(4) .
N5 C10 1.336(8) .
Mo6 O16 1.679(6) .
Mo6 O36 1.701(6) .
Mo6 O21 1.925(4) 11_655
Mo6 O21 1.925(4) .
Mo6 O14 2.273(6) .
O6 Mo7 1.896(4) .
O6 Mo8 1.921(4) .
N6 Co2 2.131(5) 8_545
Mo7 O27 1.698(4) .
Mo7 O4 2.306(4) 3_566
Mo7 O28 2.369(4) .
O7 Mo8 1.711(5) .
N7 C13 1.334(9) .
N7 C16 1.345(8) .
Mo8 O8 1.695(4) .
Mo8 O9 1.927(5) .
Mo8 O22 2.284(4) .
Mo8 O28 2.437(4) .
N8 C18 1.345(8) .
N8 C17 1.405(8) .
Mo9 O25 1.692(4) .
Mo9 O22 1.738(4) .
Mo9 O4 1.938(4) 3_566
Mo9 O12 1.955(5) 3_566
Mo9 O28 2.155(4) 3_566
Mo9 O28 2.389(4) .
O9 Mo10 1.899(5) .
N9 C20 1.329(7) .
N9 N10 1.357(7) .
N9 C19 1.442(7) .
Mo10 O10 1.702(5) .
Mo10 O11 1.707(5) .
Mo10 O12 1.993(4) .
Mo10 O28 2.318(4) .
Mo10 O12 2.343(4) 3_566
N10 N11 1.307(7) .
C10 C11 1.526(9) .
N11 N12 1.353(7) .
O12 Mo9 1.955(5) 3_566
O12 Mo10 2.343(4) 3_566
N12 C20 1.323(7) .
C13 C14 1.378(10) .
C14 C15 1.372(10) .
C15 C17 1.373(9) .
C16 C17 1.398(8) .
C18 C19 1.548(9) .
O21 Mo2 1.883(4) 11_655
O28 Mo9 2.154(4) 3_566
O31 Mo4 2.3149(9) 11_655
O35 Mo2 2.3421(10) 11_655

loop_
_platon_squeeze_void_nr
_platon_squeeze_void_average_x
_platon_squeeze_void_average_y
_platon_squeeze_void_average_z
_platon_squeeze_void_volume
_platon_squeeze_void_count_electrons
_platon_squeeze_void_content
1 -0.014 0.000 -0.001 1954 905 ' '
2 0.000 0.091 0.525 11 13 ' '
3 0.000 0.216 0.531 9 7 ' '
4 0.000 0.284 0.031 9 9 ' '
5 -0.033 0.500 0.558 1954 905 ' '
6 0.000 0.408 0.025 12 13 ' '
7 0.000 0.591 0.975 12 12 ' '
8 0.000 0.716 0.969 9 8 ' '
9 0.000 0.784 0.469 9 11 ' '
10 0.000 0.908 0.475 11 12 ' '
11 0.250 0.033 0.750 9 8 ' '
12 0.250 0.467 0.250 9 8 ' '
13 0.250 0.533 0.750 9 8 ' '
14 0.250 0.967 0.250 9 8 ' '
15 0.500 0.091 0.975 12 12 ' '
16 0.500 0.216 0.969 9 8 ' '
17 0.500 0.284 0.469 9 11 ' '
18 0.500 0.408 0.475 11 12 ' '
19 0.500 0.591 0.525 11 13 ' '
20 0.500 0.716 0.531 9 7 ' '
21 0.500 0.784 0.031 9 9 ' '
22 0.500 0.908 0.025 12 13 ' '
23 0.750 0.033 0.750 9 8 ' '
24 0.750 0.467 0.250 9 8 ' '
25 0.750 0.533 0.750 9 8 ' '
26 0.750 0.967 0.250 9 8 ' '
